data_4332674
loop_
_publ_author_name
'Patra, Apurba K.'
'Bill, Eckhard'
'Weyherm\"uller, Thomas'
'Stobie, Keira'
'Bell, Zoe'
'Ward, Michael D.'
'McCleverty, Jon A.'
'Wieghardt, Karl'

_publ_section_title
;
 Dinuclear Bis(1,2-diaryl-1,2-ethylenedithiolato)iron Complexes:&#x00A0;
 [FeIII2(L)4]n(n= 2&#x2212;, 1&#x2212;, 0, 1+)
;
_journal_issue 16
_journal_name_full 'Inorganic Chemistry'
_journal_page_first 6541
_journal_page_last 6548
_journal_paper_doi 10.1021/ic060665n
_journal_volume 45
_journal_year 2006
_chemical_formula_moiety 'C64 H56 Fe2 S8, 2(C H2 Cl2)'
_chemical_formula_sum 'C66 H60 Cl4 Fe2 S8'
_chemical_formula_weight 1363.2
_chemical_name_systematic
; 
 ? 
;
_space_group_IT_number 2
_symmetry_cell_setting triclinic
_symmetry_space_group_name_Hall '-P 1'
_symmetry_space_group_name_H-M 'P -1'
_atom_sites_solution_hydrogens geom
_atom_sites_solution_primary direct
_atom_sites_solution_secondary difmap
_audit_creation_method SHELXL-97
_cell_angle_alpha 97.05(4)
_cell_angle_beta 102.86(5)
_cell_angle_gamma 107.81(3)
_cell_formula_units_Z 1
_cell_length_a 9.164(6)
_cell_length_b 11.820(5)
_cell_length_c 15.623(12)
_cell_measurement_reflns_used 30
_cell_measurement_temperature 100(2)
_cell_volume 1537.2(18)
_computing_cell_refinement 'Bruker SAINT (Bruker, 1998)'
_computing_data_collection 'Bruker SMART (Bruker, 1998)'
_computing_data_reduction 'Bruker SHELXTL (Bruker, 1998)'
_computing_molecular_graphics 'Bruker SHELXTL (Bruker, 1998)'
_computing_publication_material 'Bruker SHELXTL (Bruker, 1998)'
_computing_structure_refinement 'Bruker SHELXTL (Bruker, 1998)'
_computing_structure_solution 'Bruker SHELXTL (Bruker, 1998)'
_diffrn_ambient_temperature 100(2)
_diffrn_detector_area_resol_mean 8.5
_diffrn_measured_fraction_theta_full 0.995
_diffrn_measured_fraction_theta_max 0.995
_diffrn_measurement_device_type 'CCD area detector'
_diffrn_measurement_method '\w rotation with narrow frames'
_diffrn_radiation_monochromator graphite
_diffrn_radiation_source 'fine-focus sealed tube'
_diffrn_radiation_type MoK\a
_diffrn_radiation_wavelength 0.71073
_diffrn_reflns_av_R_equivalents 0.0602
_diffrn_reflns_av_sigmaI/netI 0.0859
_diffrn_reflns_limit_h_max 11
_diffrn_reflns_limit_h_min -11
_diffrn_reflns_limit_k_max 15
_diffrn_reflns_limit_k_min -15
_diffrn_reflns_limit_l_max 19
_diffrn_reflns_limit_l_min -20
_diffrn_reflns_number 17699
_diffrn_reflns_theta_full 27.48
_diffrn_reflns_theta_max 27.48
_diffrn_reflns_theta_min 2.06
_diffrn_standards_decay_% 0
_diffrn_standards_number 0
_exptl_absorpt_coefficient_mu 0.959
_exptl_absorpt_correction_T_max 0.82
_exptl_absorpt_correction_T_min 0.72
_exptl_absorpt_correction_type multi-scan
_exptl_absorpt_process_details 'SADABS (Sheldrick, 1998)'
_exptl_crystal_colour red
_exptl_crystal_density_diffrn 1.472
_exptl_crystal_density_method 'not measured'
_exptl_crystal_description block
_exptl_crystal_F_000 704
_exptl_crystal_size_max 0.3
_exptl_crystal_size_mid 0.2
_exptl_crystal_size_min 0.2
_refine_diff_density_max 1.200
_refine_diff_density_min -0.759
_refine_diff_density_rms 0.107
_refine_ls_extinction_method none
_refine_ls_goodness_of_fit_ref 1.036
_refine_ls_hydrogen_treatment mixed
_refine_ls_matrix_type full
_refine_ls_number_parameters 365
_refine_ls_number_reflns 7004
_refine_ls_number_restraints 0
_refine_ls_restrained_S_all 1.036
_refine_ls_R_factor_all 0.0964
_refine_ls_R_factor_gt 0.0594
_refine_ls_shift/su_max 0.000
_refine_ls_shift/su_mean 0.000
_refine_ls_structure_factor_coef Fsqd
_refine_ls_weighting_details 'calc w=1/[\s^2^(Fo^2^)+(0.0637P)^2^+0.1959P] where P=(Fo^2^+2Fc^2^)/3'
_refine_ls_weighting_scheme calc
_refine_ls_wR_factor_gt 0.1264
_refine_ls_wR_factor_ref 0.1415
_reflns_number_gt 4760
_reflns_number_total 7004
_reflns_threshold_expression >2\s(I)
_cod_data_source_file ic060665nsup1.cif
_cod_data_source_block 1'
_cod_depositor_comments
;
The following automatic conversions were performed:

'_symmetry_cell_setting' value 'Triclinic' changed to 'triclinic'
according to /home/saulius/struct/CIF-dictionaries/cif_core.dic
dictionary named 'cif_core.dic' version 2.4.2 from 2011-04-26.

Automatic conversion script
Id: cif_fix_values 1891 2012-01-12 08:04:46Z andrius 
;
_cod_original_cell_volume 1537.4(18)
_cod_database_code 4332674

loop_
_symmetry_equiv_pos_as_xyz
'x, y, z'
'-x, -y, -z'

loop_
_atom_site_label
_atom_site_type_symbol
_atom_site_fract_x
_atom_site_fract_y
_atom_site_fract_z
_atom_site_U_iso_or_equiv
_atom_site_adp_type
_atom_site_occupancy
_atom_site_symmetry_multiplicity
_atom_site_calc_flag
_atom_site_refinement_flags
Fe1 Fe 0.40395(6) 0.38649(5) 0.51003(4) 0.01813(15) Uani 1 1 d .
S2 S 0.36074(11) 0.19286(9) 0.50330(6) 0.0206(2) Uani 1 1 d .
S3 S 0.21691(11) 0.33367(8) 0.38275(6) 0.0208(2) Uani 1 1 d .
S4 S 0.48734(11) 0.41556(9) 0.65757(6) 0.0199(2) Uani 1 1 d .
S5 S 0.35761(11) 0.55818(8) 0.52769(6) 0.0186(2) Uani 1 1 d .
Cl1 Cl 0.00352(15) -0.51568(14) -0.12426(10) 0.0554(4) Uani 1 1 d .
Cl2 Cl -0.16956(16) -0.74485(12) -0.08254(10) 0.0555(4) Uani 1 1 d .
C1 C -0.1672(7) -0.6444(5) -0.1556(4) 0.0637(17) Uani 1 1 d .
H1A H -0.1773 -0.6877 -0.2162 0.076 Uiso 1 1 calc R
H1B H -0.2613 -0.6187 -0.1595 0.076 Uiso 1 1 calc R
C20 C 0.2206(4) 0.1151(3) 0.4060(2) 0.0186(8) Uani 1 1 d .
C21 C 0.1675(4) -0.0194(3) 0.3924(2) 0.0193(8) Uani 1 1 d .
C22 C 0.0073(5) -0.0866(4) 0.3772(3) 0.0288(10) Uani 1 1 d .
H22A H -0.0683 -0.0462 0.3730 0.035 Uiso 1 1 calc R
C23 C -0.0439(5) -0.2110(4) 0.3681(3) 0.0308(10) Uani 1 1 d .
H23A H -0.1543 -0.2548 0.3573 0.037 Uiso 1 1 calc R
C24 C 0.0625(5) -0.2738(4) 0.3746(3) 0.0253(9) Uani 1 1 d .
C25 C 0.2223(4) -0.2070(4) 0.3896(3) 0.0232(9) Uani 1 1 d .
H25A H 0.2969 -0.2483 0.3934 0.028 Uiso 1 1 calc R
C26 C 0.2771(4) -0.0811(3) 0.3994(3) 0.0208(8) Uani 1 1 d .
H26A H 0.3877 -0.0375 0.4108 0.025 Uiso 1 1 calc R
C27 C 0.0042(5) -0.4094(4) 0.3673(3) 0.0304(10) Uani 1 1 d .
H27A H 0.0806 -0.4428 0.3488 0.046 Uiso 1 1 calc R
H27B H -0.0999 -0.4459 0.3227 0.046 Uiso 1 1 calc R
H27C H -0.0058 -0.4276 0.4257 0.046 Uiso 1 1 calc R
C30 C 0.1556(4) 0.1794(3) 0.3477(2) 0.0179(8) Uani 1 1 d .
C31 C 0.0423(4) 0.1267(3) 0.2576(3) 0.0195(8) Uani 1 1 d .
C32 C -0.0718(5) 0.1783(4) 0.2249(3) 0.0249(9) Uani 1 1 d .
H32A H -0.0769 0.2468 0.2614 0.030 Uiso 1 1 calc R
C33 C -0.1778(5) 0.1309(4) 0.1399(3) 0.0258(9) Uani 1 1 d .
H33A H -0.2547 0.1671 0.1192 0.031 Uiso 1 1 calc R
C34 C -0.1729(5) 0.0309(4) 0.0847(3) 0.0256(9) Uani 1 1 d .
C35 C -0.0553(5) -0.0181(4) 0.1167(3) 0.0270(9) Uani 1 1 d .
H35A H -0.0469 -0.0842 0.0793 0.032 Uiso 1 1 calc R
C36 C 0.0484(5) 0.0278(4) 0.2014(3) 0.0246(9) Uani 1 1 d .
H36A H 0.1255 -0.0084 0.2220 0.030 Uiso 1 1 calc R
C37 C -0.2916(5) -0.0233(4) -0.0050(3) 0.0376(11) Uani 1 1 d .
H37A H -0.2378 -0.0448 -0.0488 0.056 Uiso 1 1 calc R
H37B H -0.3406 0.0357 -0.0241 0.056 Uiso 1 1 calc R
H37C H -0.3743 -0.0965 -0.0009 0.056 Uiso 1 1 calc R
C40 C 0.4672(4) 0.5524(3) 0.7007(2) 0.0190(8) Uani 1 1 d .
C41 C 0.5115(5) 0.5869(3) 0.7995(2) 0.0201(8) Uani 1 1 d .
C42 C 0.6638(5) 0.5993(4) 0.8501(3) 0.0257(9) Uani 1 1 d .
H42A H 0.7397 0.5866 0.8209 0.031 Uiso 1 1 calc R
C43 C 0.7043(5) 0.6298(4) 0.9427(3) 0.0297(10) Uani 1 1 d .
H43A H 0.8086 0.6385 0.9761 0.036 Uiso 1 1 calc R
C44 C 0.5977(5) 0.6483(4) 0.9882(3) 0.0283(10) Uani 1 1 d .
C45 C 0.4472(5) 0.6373(4) 0.9369(3) 0.0282(9) Uani 1 1 d .
H45A H 0.3719 0.6507 0.9664 0.034 Uiso 1 1 calc R
C46 C 0.4042(5) 0.6075(4) 0.8440(3) 0.0243(9) Uani 1 1 d .
H46A H 0.3008 0.6012 0.8108 0.029 Uiso 1 1 calc R
C47 C 0.6425(6) 0.6807(4) 1.0887(3) 0.0379(11) Uani 1 1 d .
H47A H 0.7427 0.6676 1.1133 0.057 Uiso 1 1 calc R
H47B H 0.5581 0.6295 1.1104 0.057 Uiso 1 1 calc R
H47C H 0.6559 0.7662 1.1079 0.057 Uiso 1 1 calc R
C50 C 0.4129(4) 0.6186(3) 0.6436(2) 0.0190(8) Uani 1 1 d .
C51 C 0.4065(4) 0.7418(3) 0.6676(3) 0.0191(8) Uani 1 1 d .
C52 C 0.2914(4) 0.7775(4) 0.6154(3) 0.0230(9) Uani 1 1 d .
H52A H 0.2121 0.7202 0.5661 0.028 Uiso 1 1 calc R
C53 C 0.2895(5) 0.8944(4) 0.6336(3) 0.0247(9) Uani 1 1 d .
H53A H 0.2106 0.9168 0.5960 0.030 Uiso 1 1 calc R
C54 C 0.4020(5) 0.9796(4) 0.7065(3) 0.0227(9) Uani 1 1 d .
C55 C 0.5180(5) 0.9443(4) 0.7583(3) 0.0242(9) Uani 1 1 d .
H55A H 0.5962 1.0011 0.8083 0.029 Uiso 1 1 calc R
C56 C 0.5220(4) 0.8286(3) 0.7387(3) 0.0217(8) Uani 1 1 d .
H56A H 0.6046 0.8077 0.7741 0.026 Uiso 1 1 calc R
C57 C 0.3977(5) 1.1047(4) 0.7313(3) 0.0320(10) Uani 1 1 d .
H57A H 0.4981 1.1560 0.7752 0.048 Uiso 1 1 calc R
H57B H 0.3088 1.1006 0.7574 0.048 Uiso 1 1 calc R
H57C H 0.3832 1.1395 0.6776 0.048 Uiso 1 1 calc R

loop_
_atom_site_aniso_label
_atom_site_aniso_U_11
_atom_site_aniso_U_22
_atom_site_aniso_U_33
_atom_site_aniso_U_23
_atom_site_aniso_U_13
_atom_site_aniso_U_12
Fe1 0.0231(3) 0.0124(3) 0.0150(3) -0.0009(2) -0.0002(2) 0.0060(2)
S2 0.0238(5) 0.0138(5) 0.0185(5) -0.0007(4) -0.0015(4) 0.0053(4)
S3 0.0252(5) 0.0143(5) 0.0182(5) 0.0000(4) -0.0009(4) 0.0066(4)
S4 0.0262(5) 0.0142(5) 0.0167(5) 0.0009(4) 0.0011(4) 0.0078(4)
S5 0.0233(5) 0.0145(5) 0.0149(5) -0.0002(4) 0.0000(4) 0.0073(4)
Cl1 0.0395(7) 0.0590(9) 0.0605(9) 0.0194(7) 0.0083(6) 0.0081(6)
Cl2 0.0514(8) 0.0374(8) 0.0638(9) 0.0088(7) -0.0026(7) 0.0096(6)
C1 0.057(4) 0.053(4) 0.061(4) 0.015(3) -0.005(3) 0.005(3)
C20 0.0179(18) 0.018(2) 0.017(2) -0.0023(15) 0.0028(15) 0.0051(15)
C21 0.0184(19) 0.018(2) 0.018(2) 0.0012(16) 0.0005(15) 0.0044(15)
C22 0.021(2) 0.020(2) 0.044(3) 0.0020(19) 0.0062(19) 0.0088(17)
C23 0.022(2) 0.018(2) 0.046(3) 0.0019(19) 0.0076(19) 0.0007(17)
C24 0.026(2) 0.021(2) 0.021(2) -0.0010(17) -0.0028(17) 0.0062(17)
C25 0.022(2) 0.021(2) 0.023(2) 0.0020(17) -0.0005(16) 0.0095(16)
C26 0.0188(19) 0.018(2) 0.022(2) 0.0011(16) 0.0019(15) 0.0050(16)
C27 0.025(2) 0.019(2) 0.036(3) -0.0014(19) -0.0044(18) 0.0045(17)
C30 0.0198(18) 0.0138(19) 0.0159(19) -0.0021(15) 0.0023(15) 0.0037(15)
C31 0.0174(18) 0.015(2) 0.019(2) -0.0013(15) 0.0001(15) 0.0010(15)
C32 0.026(2) 0.023(2) 0.022(2) 0.0010(17) 0.0048(17) 0.0081(17)
C33 0.026(2) 0.023(2) 0.024(2) 0.0058(17) -0.0012(17) 0.0082(17)
C34 0.030(2) 0.020(2) 0.016(2) -0.0006(16) -0.0021(16) 0.0008(17)
C35 0.030(2) 0.019(2) 0.020(2) -0.0069(17) -0.0013(17) 0.0027(17)
C36 0.023(2) 0.020(2) 0.026(2) 0.0009(17) 0.0009(17) 0.0071(17)
C37 0.038(3) 0.031(3) 0.027(3) 0.000(2) -0.011(2) 0.006(2)
C40 0.0196(19) 0.015(2) 0.018(2) -0.0004(15) 0.0034(15) 0.0014(15)
C41 0.032(2) 0.0096(19) 0.015(2) 0.0030(15) 0.0035(16) 0.0050(16)
C42 0.032(2) 0.026(2) 0.021(2) 0.0023(17) 0.0044(17) 0.0158(18)
C43 0.035(2) 0.026(2) 0.022(2) 0.0038(18) -0.0038(18) 0.0108(19)
C44 0.049(3) 0.015(2) 0.017(2) 0.0022(16) 0.0051(19) 0.0089(19)
C45 0.037(2) 0.021(2) 0.028(2) 0.0040(18) 0.0149(19) 0.0096(18)
C46 0.026(2) 0.021(2) 0.024(2) 0.0027(17) 0.0041(17) 0.0075(17)
C47 0.063(3) 0.022(2) 0.021(2) -0.0026(18) 0.008(2) 0.008(2)
C50 0.0175(18) 0.020(2) 0.017(2) -0.0012(16) 0.0021(15) 0.0057(15)
C51 0.0234(19) 0.0130(19) 0.019(2) 0.0017(15) 0.0050(16) 0.0057(15)
C52 0.025(2) 0.027(2) 0.015(2) -0.0003(17) 0.0000(16) 0.0107(17)
C53 0.035(2) 0.027(2) 0.019(2) 0.0051(17) 0.0054(17) 0.0211(19)
C54 0.030(2) 0.020(2) 0.020(2) 0.0033(16) 0.0069(17) 0.0111(17)
C55 0.028(2) 0.020(2) 0.019(2) 0.0007(17) 0.0010(16) 0.0059(17)
C56 0.024(2) 0.019(2) 0.018(2) 0.0020(16) 0.0007(16) 0.0070(16)
C57 0.041(3) 0.023(2) 0.029(2) -0.0024(19) 0.002(2) 0.016(2)

loop_
_atom_type_symbol
_atom_type_description
_atom_type_scat_dispersion_real
_atom_type_scat_dispersion_imag
_atom_type_scat_source
C C 0.0033 0.0016 'International Tables Vol C Tables 4.2.6.8 and 6.1.1.4'
H H 0.0000 0.0000 'International Tables Vol C Tables 4.2.6.8 and 6.1.1.4'
P P 0.1023 0.0942 'International Tables Vol C Tables 4.2.6.8 and 6.1.1.4'
S S 0.1246 0.1234 'International Tables Vol C Tables 4.2.6.8 and 6.1.1.4'
Fe Fe 0.3463 0.8444 'International Tables Vol C Tables 4.2.6.8 and 6.1.1.4'
Cl Cl 0.1484 0.1585 'International Tables Vol C Tables 4.2.6.8 and 6.1.1.4'

loop_
_geom_angle_atom_site_label_1
_geom_angle_atom_site_label_2
_geom_angle_atom_site_label_3
_geom_angle
_geom_angle_site_symmetry_1
_geom_angle_site_symmetry_3
S2 Fe1 S3 86.89(6) . .
S2 Fe1 S5 157.77(5) . .
S3 Fe1 S5 86.08(6) . .
S2 Fe1 S4 88.60(6) . .
S3 Fe1 S4 152.76(5) . .
S5 Fe1 S4 88.06(6) . .
S2 Fe1 S5 99.68(5) . 2_666
S3 Fe1 S5 105.63(7) . 2_666
S5 Fe1 S5 102.52(5) . 2_666
S4 Fe1 S5 101.61(7) . 2_666
S2 Fe1 Fe1 149.07(5) . 2_666
S3 Fe1 Fe1 99.64(6) . 2_666
S5 Fe1 Fe1 53.11(5) . 2_666
S4 Fe1 Fe1 97.96(7) . 2_666
S5 Fe1 Fe1 49.41(4) 2_666 2_666
C20 S2 Fe1 108.26(14) . .
C30 S3 Fe1 108.36(14) . .
C40 S4 Fe1 106.53(14) . .
C50 S5 Fe1 107.73(14) . .
C50 S5 Fe1 103.92(14) . 2_666
Fe1 S5 Fe1 77.48(5) . 2_666
Cl1 C1 Cl2 114.1(3) . .
Cl1 C1 H1A 108.7 . .
Cl2 C1 H1A 108.7 . .
Cl1 C1 H1B 108.7 . .
Cl2 C1 H1B 108.7 . .
H1A C1 H1B 107.6 . .
C30 C20 C21 124.7(3) . .
C30 C20 S2 119.2(3) . .
C21 C20 S2 116.0(3) . .
C22 C21 C26 118.3(4) . .
C22 C21 C20 120.1(3) . .
C26 C21 C20 121.5(3) . .
C23 C22 C21 121.1(4) . .
C23 C22 H22A 119.4 . .
C21 C22 H22A 119.4 . .
C22 C23 C24 121.4(4) . .
C22 C23 H23A 119.3 . .
C24 C23 H23A 119.3 . .
C25 C24 C23 117.6(4) . .
C25 C24 C27 121.9(4) . .
C23 C24 C27 120.4(4) . .
C24 C25 C26 122.0(4) . .
C24 C25 H25A 119.0 . .
C26 C25 H25A 119.0 . .
C25 C26 C21 119.5(3) . .
C25 C26 H26A 120.3 . .
C21 C26 H26A 120.3 . .
C24 C27 H27A 109.5 . .
C24 C27 H27B 109.5 . .
H27A C27 H27B 109.5 . .
C24 C27 H27C 109.5 . .
H27A C27 H27C 109.5 . .
H27B C27 H27C 109.5 . .
C20 C30 C31 126.0(3) . .
C20 C30 S3 117.1(3) . .
C31 C30 S3 116.9(3) . .
C36 C31 C32 117.9(4) . .
C36 C31 C30 121.9(3) . .
C32 C31 C30 120.2(3) . .
C33 C32 C31 120.9(4) . .
C33 C32 H32A 119.6 . .
C31 C32 H32A 119.6 . .
C32 C33 C34 121.0(4) . .
C32 C33 H33A 119.5 . .
C34 C33 H33A 119.5 . .
C33 C34 C35 117.9(4) . .
C33 C34 C37 120.9(4) . .
C35 C34 C37 121.3(4) . .
C36 C35 C34 121.2(4) . .
C36 C35 H35A 119.4 . .
C34 C35 H35A 119.4 . .
C35 C36 C31 121.1(4) . .
C35 C36 H36A 119.4 . .
C31 C36 H36A 119.4 . .
C34 C37 H37A 109.5 . .
C34 C37 H37B 109.5 . .
H37A C37 H37B 109.5 . .
C34 C37 H37C 109.5 . .
H37A C37 H37C 109.5 . .
H37B C37 H37C 109.5 . .
C50 C40 C41 124.7(3) . .
C50 C40 S4 120.0(3) . .
C41 C40 S4 115.3(3) . .
C46 C41 C42 118.6(4) . .
C46 C41 C40 121.2(3) . .
C42 C41 C40 120.2(4) . .
C43 C42 C41 120.1(4) . .
C43 C42 H42A 120.0 . .
C41 C42 H42A 120.0 . .
C44 C43 C42 122.0(4) . .
C44 C43 H43A 119.0 . .
C42 C43 H43A 119.0 . .
C43 C44 C45 117.2(4) . .
C43 C44 C47 121.6(4) . .
C45 C44 C47 121.1(4) . .
C46 C45 C44 121.7(4) . .
C46 C45 H45A 119.1 . .
C44 C45 H45A 119.1 . .
C41 C46 C45 120.3(4) . .
C41 C46 H46A 119.9 . .
C45 C46 H46A 119.9 . .
C44 C47 H47A 109.5 . .
C44 C47 H47B 109.5 . .
H47A C47 H47B 109.5 . .
C44 C47 H47C 109.5 . .
H47A C47 H47C 109.5 . .
H47B C47 H47C 109.5 . .
C40 C50 C51 127.2(3) . .
C40 C50 S5 117.6(3) . .
C51 C50 S5 115.0(3) . .
C52 C51 C56 117.6(4) . .
C52 C51 C50 120.8(3) . .
C56 C51 C50 121.4(3) . .
C53 C52 C51 121.6(4) . .
C53 C52 H52A 119.2 . .
C51 C52 H52A 119.2 . .
C52 C53 C54 120.5(4) . .
C52 C53 H53A 119.8 . .
C54 C53 H53A 119.8 . .
C55 C54 C53 118.0(4) . .
C55 C54 C57 120.1(4) . .
C53 C54 C57 121.9(4) . .
C56 C55 C54 121.3(4) . .
C56 C55 H55A 119.3 . .
C54 C55 H55A 119.3 . .
C55 C56 C51 120.9(4) . .
C55 C56 H56A 119.5 . .
C51 C56 H56A 119.5 . .
C54 C57 H57A 109.5 . .
C54 C57 H57B 109.5 . .
H57A C57 H57B 109.5 . .
C54 C57 H57C 109.5 . .
H57A C57 H57C 109.5 . .
H57B C57 H57C 109.5 . .

loop_
_geom_bond_atom_site_label_1
_geom_bond_atom_site_label_2
_geom_bond_distance
_geom_bond_site_symmetry_2
Fe1 S2 2.1850(15) .
Fe1 S3 2.192(2) .
Fe1 S5 2.1948(14) .
Fe1 S4 2.208(2) .
Fe1 S5 2.3116(19) 2_666
Fe1 Fe1 2.8215(18) 2_666
S2 C20 1.695(4) .
S3 C30 1.713(4) .
S4 C40 1.754(4) .
S5 C50 1.760(4) .
S5 Fe1 2.3116(19) 2_666
Cl1 C1 1.738(6) .
Cl2 C1 1.744(6) .
C1 H1A 0.9900 .
C1 H1B 0.9900 .
C20 C30 1.403(5) .
C20 C21 1.485(5) .
C21 C22 1.389(5) .
C21 C26 1.405(5) .
C22 C23 1.379(6) .
C22 H22A 0.9500 .
C23 C24 1.388(6) .
C23 H23A 0.9500 .
C24 C25 1.385(6) .
C24 C27 1.508(6) .
C25 C26 1.393(5) .
C25 H25A 0.9500 .
C26 H26A 0.9500 .
C27 H27A 0.9800 .
C27 H27B 0.9800 .
C27 H27C 0.9800 .
C30 C31 1.479(5) .
C31 C36 1.396(5) .
C31 C32 1.398(5) .
C32 C33 1.390(6) .
C32 H32A 0.9500 .
C33 C34 1.394(6) .
C33 H33A 0.9500 .
C34 C35 1.400(6) .
C34 C37 1.494(6) .
C35 C36 1.378(5) .
C35 H35A 0.9500 .
C36 H36A 0.9500 .
C37 H37A 0.9800 .
C37 H37B 0.9800 .
C37 H37C 0.9800 .
C40 C50 1.366(5) .
C40 C41 1.478(5) .
C41 C46 1.385(5) .
C41 C42 1.397(6) .
C42 C43 1.382(6) .
C42 H42A 0.9500 .
C43 C44 1.381(6) .
C43 H43A 0.9500 .
C44 C45 1.390(6) .
C44 C47 1.500(6) .
C45 C46 1.386(6) .
C45 H45A 0.9500 .
C46 H46A 0.9500 .
C47 H47A 0.9800 .
C47 H47B 0.9800 .
C47 H47C 0.9800 .
C50 C51 1.481(5) .
C51 C52 1.389(5) .
C51 C56 1.392(5) .
C52 C53 1.383(5) .
C52 H52A 0.9500 .
C53 C54 1.391(6) .
C53 H53A 0.9500 .
C54 C55 1.389(5) .
C54 C57 1.498(5) .
C55 C56 1.378(5) .
C55 H55A 0.9500 .
C56 H56A 0.9500 .
C57 H57A 0.9800 .
C57 H57B 0.9800 .
C57 H57C 0.9800 .

loop_
_geom_torsion_atom_site_label_1
_geom_torsion_atom_site_label_2
_geom_torsion_atom_site_label_3
_geom_torsion_atom_site_label_4
_geom_torsion
_geom_torsion_site_symmetry_1
_geom_torsion_site_symmetry_4
S3 Fe1 S2 C20 2.63(14) . .
S5 Fe1 S2 C20 74.34(19) . .
S4 Fe1 S2 C20 155.75(14) . .
S5 Fe1 S2 C20 -102.71(15) 2_666 .
Fe1 Fe1 S2 C20 -101.02(16) 2_666 .
S2 Fe1 S3 C30 -4.02(14) . .
S5 Fe1 S3 C30 -162.92(14) . .
S4 Fe1 S3 C30 -84.89(16) . .
S5 Fe1 S3 C30 95.16(14) 2_666 .
Fe1 Fe1 S3 C30 145.54(14) 2_666 .
S2 Fe1 S4 C40 -157.61(13) . .
S3 Fe1 S4 C40 -77.15(16) . .
S5 Fe1 S4 C40 0.41(13) . .
S5 Fe1 S4 C40 102.80(14) 2_666 .
Fe1 Fe1 S4 C40 52.73(14) 2_666 .
S2 Fe1 S5 C50 82.16(19) . .
S3 Fe1 S5 C50 154.03(14) . .
S4 Fe1 S5 C50 0.65(13) . .
S5 Fe1 S5 C50 -100.81(15) 2_666 .
Fe1 Fe1 S5 C50 -100.82(15) 2_666 .
S2 Fe1 S5 Fe1 -177.02(12) . 2_666
S3 Fe1 S5 Fe1 -105.15(7) . 2_666
S4 Fe1 S5 Fe1 101.46(7) . 2_666
S5 Fe1 S5 Fe1 0.0 2_666 2_666
Fe1 S2 C20 C30 -0.3(3) . .
Fe1 S2 C20 C21 -176.0(2) . .
C30 C20 C21 C22 -52.5(5) . .
S2 C20 C21 C22 122.9(4) . .
C30 C20 C21 C26 131.1(4) . .
S2 C20 C21 C26 -53.4(5) . .
C26 C21 C22 C23 -0.8(6) . .
C20 C21 C22 C23 -177.3(4) . .
C21 C22 C23 C24 0.6(7) . .
C22 C23 C24 C25 -0.6(7) . .
C22 C23 C24 C27 178.1(4) . .
C23 C24 C25 C26 0.9(6) . .
C27 C24 C25 C26 -177.7(4) . .
C24 C25 C26 C21 -1.2(6) . .
C22 C21 C26 C25 1.1(6) . .
C20 C21 C26 C25 177.5(4) . .
C21 C20 C30 C31 -9.7(6) . .
S2 C20 C30 C31 175.0(3) . .
C21 C20 C30 S3 172.1(3) . .
S2 C20 C30 S3 -3.2(4) . .
Fe1 S3 C30 C20 5.1(3) . .
Fe1 S3 C30 C31 -173.3(2) . .
C20 C30 C31 C36 -34.3(6) . .
S3 C30 C31 C36 143.8(3) . .
C20 C30 C31 C32 147.9(4) . .
S3 C30 C31 C32 -33.9(5) . .
C36 C31 C32 C33 1.3(6) . .
C30 C31 C32 C33 179.2(4) . .
C31 C32 C33 C34 -0.3(6) . .
C32 C33 C34 C35 -1.5(6) . .
C32 C33 C34 C37 177.2(4) . .
C33 C34 C35 C36 2.4(6) . .
C37 C34 C35 C36 -176.3(4) . .
C34 C35 C36 C31 -1.5(6) . .
C32 C31 C36 C35 -0.5(6) . .
C30 C31 C36 C35 -178.2(4) . .
Fe1 S4 C40 C50 -1.8(3) . .
Fe1 S4 C40 C41 177.8(2) . .
C50 C40 C41 C46 56.6(5) . .
S4 C40 C41 C46 -123.0(3) . .
C50 C40 C41 C42 -123.4(4) . .
S4 C40 C41 C42 57.0(4) . .
C46 C41 C42 C43 0.9(6) . .
C40 C41 C42 C43 -179.1(4) . .
C41 C42 C43 C44 0.4(6) . .
C42 C43 C44 C45 -1.3(6) . .
C42 C43 C44 C47 179.6(4) . .
C43 C44 C45 C46 0.9(6) . .
C47 C44 C45 C46 180.0(4) . .
C42 C41 C46 C45 -1.3(6) . .
C40 C41 C46 C45 178.7(4) . .
C44 C45 C46 C41 0.4(6) . .
C41 C40 C50 C51 8.1(6) . .
S4 C40 C50 C51 -172.2(3) . .
C41 C40 C50 S5 -177.1(3) . .
S4 C40 C50 S5 2.6(4) . .
Fe1 S5 C50 C40 -2.0(3) . .
Fe1 S5 C50 C40 -83.0(3) 2_666 .
Fe1 S5 C50 C51 173.5(2) . .
Fe1 S5 C50 C51 92.4(3) 2_666 .
C40 C50 C51 C52 -151.0(4) . .
S5 C50 C51 C52 34.1(5) . .
C40 C50 C51 C56 33.9(6) . .
S5 C50 C51 C56 -141.0(3) . .
C56 C51 C52 C53 -0.7(6) . .
C50 C51 C52 C53 -176.0(4) . .
C51 C52 C53 C54 -1.4(6) . .
C52 C53 C54 C55 1.8(6) . .
C52 C53 C54 C57 -176.3(4) . .
C53 C54 C55 C56 -0.1(6) . .
C57 C54 C55 C56 178.0(4) . .
C54 C55 C56 C51 -2.0(6) . .
C52 C51 C56 C55 2.4(6) . .
C50 C51 C56 C55 177.6(3) . .
